data_7202594
loop_
_publ_author_name
'Lian, Zhao-Xun'
'Cai, Jiwen'
'Chen, Cai-Hong'
'Luo, Hai-Bin'

_publ_section_title
;
 Linear silver isonicotinamide complex extended by arenedisulfonate via
 hydrogen bonds and weak Ag?O interactions
;
_journal_issue 4
_journal_name_full CrystEngComm
_journal_page_first 319
_journal_paper_doi 10.1039/b616289d
_journal_volume 9
_journal_year 2007
_chemical_formula_moiety 'C12 H12 Ag N4 O2, 0.5(C12 H8 O6 S2), 2(H2 O)'
_chemical_formula_sum 'C18 H20 Ag N4 O7 S'
_chemical_formula_weight 544.31
_chemical_name_systematic
;
?
;
_space_group_IT_number 2
_symmetry_cell_setting triclinic
_symmetry_space_group_name_Hall '-P 1'
_symmetry_space_group_name_H-M 'P -1'
_atom_sites_solution_hydrogens geom
_atom_sites_solution_primary direct
_atom_sites_solution_secondary difmap
_audit_creation_method SHELXL-97
_cell_angle_alpha 78.733(10)
_cell_angle_beta 87.057(10)
_cell_angle_gamma 65.700(9)
_cell_formula_units_Z 2
_cell_length_a 9.601(5)
_cell_length_b 10.292(6)
_cell_length_c 11.721(7)
_cell_measurement_reflns_used 25
_cell_measurement_temperature 273(2)
_cell_measurement_theta_max 18
_cell_measurement_theta_min 12
_cell_volume 1034.7(10)
_computing_cell_refinement 'SAINT-PLUS (Bruker, 2003)'
_computing_data_collection 'SMART (Bruker, 2001)'
_computing_data_reduction SAINT-PLUS
_computing_molecular_graphics SHELXTL
_computing_publication_material SHELXTL
_computing_structure_refinement SHELXTL
_computing_structure_solution 'SHELXTL (Bruker, 2005)'
_diffrn_ambient_temperature 273(2)
_diffrn_detector_area_resol_mean none
_diffrn_measured_fraction_theta_full 0.953
_diffrn_measured_fraction_theta_max 0.953
_diffrn_measurement_device_type 'Bruker AXS SMART 1000 CCD diffractometer'
_diffrn_measurement_method '\w scans'
_diffrn_radiation_monochromator graphite
_diffrn_radiation_source 'fine-focus sealed tube'
_diffrn_radiation_type MoK\a
_diffrn_radiation_wavelength 0.71073
_diffrn_reflns_av_R_equivalents 0.0130
_diffrn_reflns_av_sigmaI/netI 0.0234
_diffrn_reflns_limit_h_max 12
_diffrn_reflns_limit_h_min -11
_diffrn_reflns_limit_k_max 13
_diffrn_reflns_limit_k_min -13
_diffrn_reflns_limit_l_max 10
_diffrn_reflns_limit_l_min -15
_diffrn_reflns_number 6123
_diffrn_reflns_theta_full 27.10
_diffrn_reflns_theta_max 27.10
_diffrn_reflns_theta_min 2.83
_diffrn_standards_decay_% 0
_diffrn_standards_interval_count 0
_diffrn_standards_interval_time .
_diffrn_standards_number 0
_exptl_absorpt_coefficient_mu 1.124
_exptl_absorpt_correction_T_max 0.799
_exptl_absorpt_correction_T_min 0.589
_exptl_absorpt_correction_type multi-scan
_exptl_absorpt_process_details 'SADABS (Sheldrick, 1996)'
_exptl_crystal_colour Colourless
_exptl_crystal_density_diffrn 1.747
_exptl_crystal_density_method 'not measured'
_exptl_crystal_description Block
_exptl_crystal_F_000 550
_exptl_crystal_size_max 0.50
_exptl_crystal_size_mid 0.40
_exptl_crystal_size_min 0.20
_refine_diff_density_max 0.311
_refine_diff_density_min -0.550
_refine_diff_density_rms 0.095
_refine_ls_extinction_method none
_refine_ls_goodness_of_fit_ref 1.029
_refine_ls_hydrogen_treatment constr
_refine_ls_matrix_type full
_refine_ls_number_parameters 284
_refine_ls_number_reflns 4341
_refine_ls_number_restraints 0
_refine_ls_restrained_S_all 1.029
_refine_ls_R_factor_all 0.0368
_refine_ls_R_factor_gt 0.0290
_refine_ls_shift/su_max 0.001
_refine_ls_shift/su_mean 0.000
_refine_ls_structure_factor_coef Fsqd
_refine_ls_weighting_details 'calc w=1/[\s^2^(Fo^2^)+(0.0413P)^2^+0.5974P] where P=(Fo^2^+2Fc^2^)/3'
_refine_ls_weighting_scheme calc
_refine_ls_wR_factor_gt 0.0745
_refine_ls_wR_factor_ref 0.0805
_reflns_number_gt 3681
_reflns_number_total 4341
_reflns_threshold_expression >2sigma(I)
_cod_data_source_file b616289d.txt
_cod_data_source_block 3
_cod_depositor_comments
;
The following automatic conversions were performed:
'_symmetry_cell_setting' value 'Triclinic' changed to 'triclinic'
according to '/home/saulius/struct/CIF-dictionaries/cif_core.dic'
dictionary named 'cif_core.dic' version 2.4.1 from
2010-06-29.

'_exptl_absorpt_correction_type' value 'Multi-Scan' changed
to 'multi-scan' according to
'/home/saulius/struct/CIF-dictionaries/cif_core.dic' dictionary named
'cif_core.dic' version 2.4.1 from 2010-06-29.

Automatic conversion script
Id: cif_fix_enum 1527 2010-12-29 10:47:43Z saulius 
;
_cod_original_sg_symbol_Hall -P1
_cod_original_sg_symbol_H-M P-1
_cod_database_code 7202594

loop_
_symmetry_equiv_pos_as_xyz
'x, y, z'
'-x, -y, -z'

loop_
_atom_site_label
_atom_site_type_symbol
_atom_site_fract_x
_atom_site_fract_y
_atom_site_fract_z
_atom_site_U_iso_or_equiv
_atom_site_adp_type
_atom_site_occupancy
_atom_site_symmetry_multiplicity
_atom_site_calc_flag
_atom_site_refinement_flags
_atom_site_disorder_assembly
_atom_site_disorder_group
Ag1 Ag 0.52249(3) 0.47549(2) 0.725717(17) 0.05406(10) Uani 1 1 d . . .
S1 S 0.03793(6) 0.62548(6) 0.73626(5) 0.03543(14) Uani 1 1 d . . .
O1 O 0.4274(2) 0.9440(2) 1.12370(18) 0.0581(5) Uani 1 1 d . . .
O2 O 0.6598(2) -0.0094(2) 0.33414(17) 0.0496(5) Uani 1 1 d . . .
O3 O 0.0354(3) 0.4974(2) 0.81100(17) 0.0567(5) Uani 1 1 d . . .
O4 O -0.0855(2) 0.6915(2) 0.64965(17) 0.0541(5) Uani 1 1 d . . .
O5 O 0.1843(2) 0.6016(3) 0.6871(2) 0.0683(6) Uani 1 1 d . . .
OW1 O 0.8449(3) 0.3854(2) 0.7047(2) 0.0639(6) Uani 1 1 d . . .
H1A H 0.8905 0.4224 0.7398 0.109(16) Uiso 1 1 d R . .
H1B H 0.9033 0.3230 0.6661 0.099(15) Uiso 1 1 d R . .
OW2 O 0.9631(3) -0.1798(3) 0.4212(2) 0.0697(6) Uani 1 1 d . . .
H2A H 0.9708 -0.2324 0.4887 0.125(19) Uiso 1 1 d R . .
H2B H 0.8705 -0.1310 0.3957 0.115(17) Uiso 1 1 d R . .
N1 N 0.5230(2) 0.5972(2) 0.85524(17) 0.0386(4) Uani 1 1 d . . .
N2 N 0.5259(2) 0.3437(2) 0.60310(18) 0.0412(5) Uani 1 1 d . . .
N3 N 0.6709(3) 0.7941(2) 1.1724(2) 0.0492(5) Uani 1 1 d . . .
H3A H 0.6762 0.8414 1.2237 0.059 Uiso 1 1 calc R . .
H3B H 0.7492 0.7185 1.1607 0.059 Uiso 1 1 calc R . .
N4 N 0.4068(2) 0.1105(2) 0.30046(18) 0.0424(5) Uani 1 1 d . . .
H4A H 0.4070 0.0592 0.2506 0.051 Uiso 1 1 calc R . .
H4B H 0.3226 0.1777 0.3159 0.051 Uiso 1 1 calc R . .
C1 C 0.4009(3) 0.7095(3) 0.8813(2) 0.0477(6) Uani 1 1 d . . .
H1 H 0.3083 0.7361 0.8425 0.057 Uiso 1 1 calc R . .
C2 C 0.4055(3) 0.7878(3) 0.9627(2) 0.0475(6) Uani 1 1 d . . .
H2 H 0.3178 0.8657 0.9774 0.057 Uiso 1 1 calc R . .
C3 C 0.5408(3) 0.7501(2) 1.0224(2) 0.0350(5) Uani 1 1 d . . .
C4 C 0.6664(3) 0.6353(3) 0.9957(2) 0.0497(7) Uani 1 1 d . . .
H4 H 0.7601 0.6067 1.0336 0.060 Uiso 1 1 calc R . .
C5 C 0.6534(3) 0.5628(3) 0.9128(2) 0.0504(7) Uani 1 1 d . . .
H5 H 0.7403 0.4856 0.8959 0.060 Uiso 1 1 calc R . .
C6 C 0.5427(3) 0.8376(3) 1.1116(2) 0.0389(5) Uani 1 1 d . . .
C7 C 0.3981(3) 0.3641(3) 0.5490(2) 0.0486(6) Uani 1 1 d . . .
H7 H 0.3064 0.4351 0.5669 0.058 Uiso 1 1 calc R . .
C8 C 0.3949(3) 0.2853(3) 0.4679(2) 0.0465(6) Uani 1 1 d . . .
H8 H 0.3026 0.3036 0.4322 0.056 Uiso 1 1 calc R . .
C9 C 0.5289(3) 0.1790(2) 0.43945(19) 0.0330(5) Uani 1 1 d . . .
C10 C 0.6612(3) 0.1594(3) 0.4944(3) 0.0545(7) Uani 1 1 d . . .
H10 H 0.7546 0.0904 0.4769 0.065 Uiso 1 1 calc R . .
C11 C 0.6558(3) 0.2415(3) 0.5749(3) 0.0586(8) Uani 1 1 d . . .
H11 H 0.7466 0.2254 0.6117 0.070 Uiso 1 1 calc R . .
C12 C 0.5357(3) 0.0859(2) 0.3532(2) 0.0360(5) Uani 1 1 d . . .
C13 C 0.0077(2) 0.7542(2) 0.8247(2) 0.0322(4) Uani 1 1 d . . .
C14 C -0.0048(4) 0.8910(3) 0.7739(2) 0.0507(7) Uani 1 1 d . . .
H14 H -0.0098 0.9185 0.6932 0.061 Uiso 1 1 calc R . .
C15 C -0.0099(4) 0.9873(3) 0.8426(2) 0.0521(7) Uani 1 1 d . . .
H15 H -0.0190 1.0797 0.8073 0.063 Uiso 1 1 calc R . .
C16 C -0.0017(2) 0.9495(2) 0.96347(19) 0.0321(5) Uani 1 1 d . . .
C17 C 0.0047(3) 0.8137(3) 1.0119(2) 0.0404(5) Uani 1 1 d . . .
H17 H 0.0060 0.7868 1.0925 0.048 Uiso 1 1 calc R . .
C18 C 0.0092(3) 0.7166(3) 0.9439(2) 0.0402(5) Uani 1 1 d . . .
H18 H 0.0132 0.6258 0.9787 0.048 Uiso 1 1 calc R . .

loop_
_atom_site_aniso_label
_atom_site_aniso_U_11
_atom_site_aniso_U_22
_atom_site_aniso_U_33
_atom_site_aniso_U_23
_atom_site_aniso_U_13
_atom_site_aniso_U_12
Ag1 0.08149(18) 0.05244(14) 0.04228(13) -0.02514(10) -0.00324(10) -0.03367(12)
S1 0.0341(3) 0.0341(3) 0.0397(3) -0.0194(2) -0.0027(2) -0.0096(2)
O1 0.0498(11) 0.0576(12) 0.0652(13) -0.0437(10) -0.0039(9) -0.0057(9)
O2 0.0447(10) 0.0472(10) 0.0543(11) -0.0305(9) -0.0037(8) -0.0066(8)
O3 0.0876(14) 0.0379(9) 0.0509(11) -0.0146(8) -0.0110(10) -0.0277(10)
O4 0.0533(11) 0.0557(11) 0.0494(11) -0.0244(9) -0.0164(9) -0.0100(9)
O5 0.0472(11) 0.0815(15) 0.0926(17) -0.0595(13) 0.0246(11) -0.0262(11)
OW1 0.0633(13) 0.0700(14) 0.0757(15) -0.0349(12) 0.0043(11) -0.0353(11)
OW2 0.0552(13) 0.0775(15) 0.0540(13) -0.0050(12) 0.0018(10) -0.0083(11)
N1 0.0483(11) 0.0401(10) 0.0358(10) -0.0173(8) -0.0009(9) -0.0217(9)
N2 0.0498(12) 0.0446(11) 0.0392(11) -0.0214(9) -0.0002(9) -0.0232(10)
N3 0.0486(12) 0.0502(12) 0.0512(13) -0.0319(10) -0.0069(10) -0.0118(10)
N4 0.0429(11) 0.0452(11) 0.0440(11) -0.0278(9) -0.0018(9) -0.0140(9)
C1 0.0385(13) 0.0585(16) 0.0553(16) -0.0280(13) -0.0016(11) -0.0212(12)
C2 0.0349(12) 0.0530(15) 0.0591(16) -0.0320(13) 0.0035(11) -0.0134(11)
C3 0.0402(12) 0.0368(11) 0.0333(11) -0.0163(9) 0.0030(9) -0.0172(10)
C4 0.0419(13) 0.0524(15) 0.0510(15) -0.0301(13) -0.0094(11) -0.0054(11)
C5 0.0462(14) 0.0499(15) 0.0519(15) -0.0301(13) -0.0057(12) -0.0067(12)
C6 0.0448(13) 0.0409(12) 0.0377(12) -0.0205(10) 0.0033(10) -0.0187(11)
C7 0.0416(13) 0.0540(15) 0.0559(16) -0.0360(13) 0.0016(12) -0.0138(12)
C8 0.0386(13) 0.0537(15) 0.0505(15) -0.0308(12) -0.0043(11) -0.0123(11)
C9 0.0389(11) 0.0334(11) 0.0305(11) -0.0119(9) 0.0018(9) -0.0162(9)
C10 0.0389(13) 0.0592(16) 0.0697(19) -0.0385(15) -0.0014(13) -0.0126(12)
C11 0.0435(14) 0.0661(18) 0.075(2) -0.0407(16) -0.0091(14) -0.0180(13)
C12 0.0442(13) 0.0346(11) 0.0318(11) -0.0129(9) 0.0020(9) -0.0157(10)
C13 0.0295(10) 0.0306(10) 0.0390(12) -0.0174(9) -0.0026(9) -0.0096(8)
C14 0.084(2) 0.0387(13) 0.0309(12) -0.0078(10) -0.0101(12) -0.0248(13)
C15 0.090(2) 0.0318(12) 0.0362(13) -0.0059(10) -0.0093(13) -0.0258(13)
C16 0.0323(11) 0.0297(10) 0.0349(11) -0.0128(9) -0.0021(9) -0.0100(9)
C17 0.0592(15) 0.0411(12) 0.0296(11) -0.0133(10) 0.0065(10) -0.0269(11)
C18 0.0567(14) 0.0350(12) 0.0370(12) -0.0117(10) 0.0048(11) -0.0250(11)

loop_
_atom_type_symbol
_atom_type_description
_atom_type_scat_dispersion_real
_atom_type_scat_dispersion_imag
_atom_type_scat_source
C C 0.0033 0.0016 'International Tables Vol C Tables 4.2.6.8 and 6.1.1.4'
H H 0.0000 0.0000 'International Tables Vol C Tables 4.2.6.8 and 6.1.1.4'
N N 0.0061 0.0033 'International Tables Vol C Tables 4.2.6.8 and 6.1.1.4'
O O 0.0106 0.0060 'International Tables Vol C Tables 4.2.6.8 and 6.1.1.4'
S S 0.1246 0.1234 'International Tables Vol C Tables 4.2.6.8 and 6.1.1.4'
Ag Ag -0.8971 1.1015 'International Tables Vol C Tables 4.2.6.8 and 6.1.1.4'

loop_
_geom_angle_atom_site_label_1
_geom_angle_atom_site_label_2
_geom_angle_atom_site_label_3
_geom_angle
_geom_angle_site_symmetry_1
_geom_angle_site_symmetry_3
_geom_angle_publ_flag
N1 Ag1 N2 177.01(8) . . ?
N1 Ag1 OW1 90.20(7) . . ?
N2 Ag1 OW1 89.36(7) . . ?
N1 Ag1 O5 96.50(7) . . ?
N2 Ag1 O5 84.57(7) . . ?
OW1 Ag1 O5 166.14(7) . . ?
O5 S1 O3 112.92(14) . . ?
O5 S1 O4 112.74(15) . . ?
O3 S1 O4 112.42(13) . . ?
O5 S1 C13 104.89(11) . . ?
O3 S1 C13 106.99(12) . . ?
O4 S1 C13 106.17(11) . . ?
S1 O5 Ag1 147.50(16) . . ?
Ag1 OW1 H1A 119.2 . . ?
Ag1 OW1 H1B 126.5 . . ?
H1A OW1 H1B 114.3 . . ?
H2A OW2 H2B 113.2 . . ?
C5 N1 C1 116.5(2) . . ?
C5 N1 Ag1 118.97(16) . . ?
C1 N1 Ag1 124.52(16) . . ?
C7 N2 C11 117.0(2) . . ?
C7 N2 Ag1 121.01(17) . . ?
C11 N2 Ag1 121.96(17) . . ?
C6 N3 H3A 120.0 . . ?
C6 N3 H3B 120.0 . . ?
H3A N3 H3B 120.0 . . ?
C12 N4 H4A 120.0 . . ?
C12 N4 H4B 120.0 . . ?
H4A N4 H4B 120.0 . . ?
N1 C1 C2 123.2(2) . . ?
N1 C1 H1 118.4 . . ?
C2 C1 H1 118.4 . . ?
C1 C2 C3 119.7(2) . . ?
C1 C2 H2 120.2 . . ?
C3 C2 H2 120.2 . . ?
C4 C3 C2 117.3(2) . . ?
C4 C3 C6 124.0(2) . . ?
C2 C3 C6 118.6(2) . . ?
C3 C4 C5 119.8(2) . . ?
C3 C4 H4 120.1 . . ?
C5 C4 H4 120.1 . . ?
N1 C5 C4 123.5(2) . . ?
N1 C5 H5 118.3 . . ?
C4 C5 H5 118.3 . . ?
O1 C6 N3 123.4(2) . . ?
O1 C6 C3 119.2(2) . . ?
N3 C6 C3 117.5(2) . . ?
N2 C7 C8 123.2(2) . . ?
N2 C7 H7 118.4 . . ?
C8 C7 H7 118.4 . . ?
C7 C8 C9 119.8(2) . . ?
C7 C8 H8 120.1 . . ?
C9 C8 H8 120.1 . . ?
C10 C9 C8 116.9(2) . . ?
C10 C9 C12 119.7(2) . . ?
C8 C9 C12 123.4(2) . . ?
C11 C10 C9 120.2(2) . . ?
C11 C10 H10 119.9 . . ?
C9 C10 H10 119.9 . . ?
N2 C11 C10 123.0(2) . . ?
N2 C11 H11 118.5 . . ?
C10 C11 H11 118.5 . . ?
O2 C12 N4 122.5(2) . . ?
O2 C12 C9 119.6(2) . . ?
N4 C12 C9 117.8(2) . . ?
C18 C13 C14 119.6(2) . . ?
C18 C13 S1 121.02(18) . . ?
C14 C13 S1 119.21(19) . . ?
C13 C14 C15 119.9(2) . . ?
C13 C14 H14 120.0 . . ?
C15 C14 H14 120.0 . . ?
C14 C15 C16 121.6(2) . . ?
C14 C15 H15 119.2 . . ?
C16 C15 H15 119.2 . . ?
C17 C16 C15 117.1(2) . . ?
C17 C16 C16 121.7(3) . 2_577 ?
C15 C16 C16 121.2(3) . 2_577 ?
C16 C17 C18 121.7(2) . . ?
C16 C17 H17 119.1 . . ?
C18 C17 H17 119.1 . . ?
C13 C18 C17 120.0(2) . . ?
C13 C18 H18 120.0 . . ?
C17 C18 H18 120.0 . . ?

loop_
_geom_bond_atom_site_label_1
_geom_bond_atom_site_label_2
_geom_bond_distance
_geom_bond_site_symmetry_2
_geom_bond_publ_flag
Ag1 N1 2.150(2) . ?
Ag1 N2 2.151(2) . ?
Ag1 OW1 2.855(3) . ?
Ag1 O5 2.981(3) . ?
S1 O5 1.433(2) . ?
S1 O3 1.442(2) . ?
S1 O4 1.4447(19) . ?
S1 C13 1.762(2) . ?
O1 C6 1.222(3) . ?
O2 C12 1.236(3) . ?
OW1 H1A 0.8503 . ?
OW1 H1B 0.8497 . ?
OW2 H2A 0.8545 . ?
OW2 H2B 0.8565 . ?
N1 C5 1.333(3) . ?
N1 C1 1.338(3) . ?
N2 C7 1.329(3) . ?
N2 C11 1.336(4) . ?
N3 C6 1.317(3) . ?
N3 H3A 0.8600 . ?
N3 H3B 0.8600 . ?
N4 C12 1.318(3) . ?
N4 H4A 0.8600 . ?
N4 H4B 0.8600 . ?
C1 C2 1.377(4) . ?
C1 H1 0.9300 . ?
C2 C3 1.378(3) . ?
C2 H2 0.9300 . ?
C3 C4 1.371(3) . ?
C3 C6 1.512(3) . ?
C4 C5 1.376(3) . ?
C4 H4 0.9300 . ?
C5 H5 0.9300 . ?
C7 C8 1.374(3) . ?
C7 H7 0.9300 . ?
C8 C9 1.380(3) . ?
C8 H8 0.9300 . ?
C9 C10 1.375(3) . ?
C9 C12 1.505(3) . ?
C10 C11 1.371(4) . ?
C10 H10 0.9300 . ?
C11 H11 0.9300 . ?
C13 C18 1.374(3) . ?
C13 C14 1.375(3) . ?
C14 C15 1.379(3) . ?
C14 H14 0.9300 . ?
C15 C16 1.392(3) . ?
C15 H15 0.9300 . ?
C16 C17 1.379(3) . ?
C16 C16 1.482(4) 2_577 ?
C17 C18 1.381(3) . ?
C17 H17 0.9300 . ?
C18 H18 0.9300 . ?

loop_
_geom_hbond_atom_site_label_D
_geom_hbond_atom_site_label_H
_geom_hbond_atom_site_label_A
_geom_hbond_distance_DH
_geom_hbond_distance_HA
_geom_hbond_distance_DA
_geom_hbond_angle_DHA
_geom_hbond_site_symmetry_A
OW1 H1A O3 0.85 2.12 2.959(3) 170.6 1_655
OW1 H1B OW2 0.85 1.94 2.790(3) 179.7 2_756
OW2 H2A O4 0.85 2.03 2.852(3) 160.6 1_645
OW2 H2B O2 0.86 1.97 2.829(3) 176.9 .
N3 H3A O2 0.86 2.15 2.999(3) 170.3 1_566
N3 H3B O3 0.86 2.31 3.140(3) 163.0 2_667
N4 H4A O1 0.86 2.03 2.887(3) 173.3 1_544
N4 H4B O4 0.86 2.18 3.020(3) 165.4 2_566
